data_9009541
loop_
_publ_author_name
'Voronkov, A. A.'
'Pudovkina, Z. V.'
'Blinov, V. A.'
'Ilyukhin, V. V.'
'Pyatenko, Y. A.'

_publ_section_title
;
 Crystal structure of kazakovite Na6Mn{Ti[Si6O18]}
;
_journal_name_full 'Doklady Akademii Nauk SSSR'
_journal_page_first 106
_journal_page_last 109
_journal_volume 245
_journal_year 1979
_chemical_formula_sum 'Mn Na6 O18 Si6 Ti'
_chemical_name_mineral Kazakovite
_space_group_IT_number 166
_symmetry_space_group_name_Hall '-P 3* 2'
_symmetry_space_group_name_H-M 'R -3 m :R'
_cell_angle_alpha 88.11
_cell_angle_beta 88.11
_cell_angle_gamma 88.11
_cell_length_a 7.310
_cell_length_b 7.310
_cell_length_c 7.310
_cell_formula_units_Z 1
_cell_volume 389.994
_database_code_amcsd 0012462
_exptl_crystal_density_diffrn 2.969
_cod_original_sg_symbol_H-M 'R -3 m'
_cod_original_formula_sum 'Na6 Mn Ti Si6 O18'
_cod_database_code 9009541

loop_
_space_group_symop_operation_xyz
x,y,z
-x,-z,-y
-z,-x,-y
y,x,z
y,z,x
-z,-y,-x
-x,-y,-z
x,z,y
z,x,y
-y,-x,-z
-y,-z,-x
z,y,x

loop_
_atom_site_label
_atom_site_fract_x
_atom_site_fract_y
_atom_site_fract_z
_atom_site_occupancy
_atom_site_U_iso_or_equiv
Na1 0.00000 0.00000 0.50000 1.00000 0.02014
Na2 0.50000 0.50000 0.00000 1.00000 0.02634
Mn 0.24380 0.24380 0.24380 0.50000 0.02026
Ti 0.00000 0.00000 0.00000 1.00000 0.00279
Si 0.27910 0.27910 0.73480 1.00000 0.00988
O1 0.21330 0.21330 0.54720 1.00000 0.02508
O2 0.18430 0.18430 0.91490 1.00000 0.01849
O3 0.24160 0.75840 0.50000 1.00000 0.02318

loop_
_cod_related_entry_id
_cod_related_entry_database
_cod_related_entry_code
1 AMCSD 0012462
